data_7230869
loop_
_publ_author_name
'Wu, Xiang-Wen'
'Pan, Feng'
'Yin, Shi'
'Ge, Jing-Yuan'
'Jin, Guo-Xia'
'Wang, Peng'
'Ma, Jian-Ping'

_publ_section_title
;
 Solvent-induced structural transformation and magnetic modulation in 1D
 copper(ii) polymers based on a semi-rigid ligand containing
 4-amino-1,2,4-triazole
;
_journal_issue 28
_journal_name_full CrystEngComm
_journal_page_first 3955
_journal_paper_doi 10.1039/C8CE00820E
_journal_volume 20
_journal_year 2018
_chemical_formula_sum 'C22 H26 Br2 Cu N6 O2 S'
_chemical_formula_weight 661.91
_space_group_IT_number 33
_space_group_name_Hall 'P 2c -2n'
_space_group_name_H-M_alt 'P n a 21'
_symmetry_cell_setting orthorhombic
_symmetry_space_group_name_Hall 'P 2c -2n'
_symmetry_space_group_name_H-M 'P n a 21'
_atom_sites_solution_hydrogens geom
_atom_sites_solution_primary direct
_atom_sites_solution_secondary difmap
_audit_creation_method SHELXL-97
_audit_update_record
;
2017-11-17 deposited with the CCDC.
2018-06-13 downloaded from the CCDC.
;
_cell_angle_alpha 90.00
_cell_angle_beta 90.00
_cell_angle_gamma 90.00
_cell_formula_units_Z 4
_cell_length_a 8.8761(3)
_cell_length_b 15.2703(5)
_cell_length_c 21.1399(11)
_cell_measurement_reflns_used 2914
_cell_measurement_temperature 293(2)
_cell_measurement_theta_max 70.0680
_cell_measurement_theta_min 5.7810
_cell_volume 2865.3(2)
_computing_cell_refinement
;
CrysAlisPro, Agilent Technologies,
Version 1.171.37.34k (release 13-08-2014 CrysAlis171 .NET)
(compiled Aug 13 2014,16:31:05)
;
_computing_data_collection
;
CrysAlisPro, Agilent Technologies,
Version 1.171.37.34k (release 13-08-2014 CrysAlis171 .NET)
(compiled Aug 13 2014,16:31:05)
;
_computing_data_reduction
;
CrysAlisPro, Agilent Technologies,
Version 1.171.37.34k (release 13-08-2014 CrysAlis171 .NET)
(compiled Aug 13 2014,16:31:05)
;
_computing_structure_refinement 'SHELXL-97 (Sheldrick, 1997)'
_computing_structure_solution 'SHELXS-97 (Sheldrick, 1990)'
_diffrn_ambient_temperature 298(2)
_diffrn_detector 'CCD plate'
_diffrn_detector_area_resol_mean 16.0793
_diffrn_detector_type Eos
_diffrn_measured_fraction_theta_full 0.989
_diffrn_measured_fraction_theta_max 0.989
_diffrn_measurement_device 'four-circle diffractometer'
_diffrn_measurement_device_type 'SuperNova, Dual, Cu at zero, Eos'
_diffrn_measurement_method '\w scans'
_diffrn_radiation_monochromator mirror
_diffrn_radiation_probe x-ray
_diffrn_radiation_type 'Cu K\a'
_diffrn_radiation_wavelength 1.54184
_diffrn_reflns_av_R_equivalents 0.0221
_diffrn_reflns_av_sigmaI/netI 0.0285
_diffrn_reflns_limit_h_max 5
_diffrn_reflns_limit_h_min -10
_diffrn_reflns_limit_k_max 18
_diffrn_reflns_limit_k_min -13
_diffrn_reflns_limit_l_max 23
_diffrn_reflns_limit_l_min -25
_diffrn_reflns_number 7040
_diffrn_reflns_theta_full 70.80
_diffrn_reflns_theta_max 70.80
_diffrn_reflns_theta_min 3.57
_diffrn_source 'sealed X-ray tube'
_diffrn_source_type 'SuperNova (Cu) X-ray Source'
_diffrn_standards_decay_% none
_diffrn_standards_interval_count 1.0000
_diffrn_standards_interval_time 1.0000
_diffrn_standards_number 7088
_exptl_absorpt_coefficient_mu 5.260
_exptl_absorpt_correction_T_max 1.00000
_exptl_absorpt_correction_T_min 0.28527
_exptl_absorpt_correction_type multi-scan
_exptl_absorpt_process_details
;
CrysAlisPro, Agilent Technologies,
Version 1.171.37.34k (release 13-08-2014 CrysAlis171 .NET)
(compiled Aug 13 2014,16:31:05)
Empirical absorption correction using spherical harmonics,
 implemented in SCALE3 ABSPACK scaling algorithm.
Empirical absorption correction using spherical harmonics,
 implemented in SCALE3 ABSPACK scaling algorithm.
;
_exptl_crystal_colour 'clear light green'
_exptl_crystal_density_diffrn 1.534
_exptl_crystal_density_method 'not measured'
_exptl_crystal_description needle
_exptl_crystal_F_000 1324
_exptl_crystal_size_max 0.3900
_exptl_crystal_size_mid 0.0700
_exptl_crystal_size_min 0.0600
_refine_diff_density_max 0.565
_refine_diff_density_min -0.691
_refine_diff_density_rms 0.107
_refine_ls_abs_structure_details 'Flack H D (1983), Acta Cryst. A39, 876-881'
_refine_ls_abs_structure_Flack 0.00
_refine_ls_extinction_method none
_refine_ls_goodness_of_fit_ref 1.090
_refine_ls_hydrogen_treatment constr
_refine_ls_matrix_type full
_refine_ls_number_parameters 326
_refine_ls_number_reflns 4114
_refine_ls_number_restraints 3
_refine_ls_restrained_S_all 1.090
_refine_ls_R_factor_all 0.0514
_refine_ls_R_factor_gt 0.0460
_refine_ls_shift/su_max 0.002
_refine_ls_shift/su_mean 0.000
_refine_ls_structure_factor_coef Fsqd
_refine_ls_weighting_details 'calc w=1/[\s^2^(Fo^2^)+(0.0973P)^2^+0.5674P] where P=(Fo^2^+2Fc^2^)/3'
_refine_ls_weighting_scheme calc
_refine_ls_wR_factor_gt 0.1388
_refine_ls_wR_factor_ref 0.1473
_reflns_number_gt 3739
_reflns_number_total 4114
_reflns_threshold_expression >2sigma(I)
_cod_data_source_file c8ce00820e2.cif
_cod_data_source_block exp_1408
_cod_depositor_comments 'Adding full bibliography for 7230867--7230871.cif.'
_cod_database_code 7230869

loop_
_symmetry_equiv_pos_as_xyz
'x, y, z'
'-x, -y, z+1/2'
'-x+1/2, y+1/2, z+1/2'
'x+1/2, -y+1/2, z'

loop_
_atom_site_label
_atom_site_type_symbol
_atom_site_fract_x
_atom_site_fract_y
_atom_site_fract_z
_atom_site_U_iso_or_equiv
_atom_site_adp_type
_atom_site_occupancy
_atom_site_symmetry_multiplicity
_atom_site_calc_flag
_atom_site_refinement_flags
_atom_site_disorder_assembly
_atom_site_disorder_group
Br2 Br 0.97699(11) 0.48516(5) 0.53479(5) 0.0638(3) Uani 1 1 d . . .
Br1 Br 0.54558(9) 0.51523(5) 0.67405(5) 0.0665(3) Uani 1 1 d . . .
C1 C 0.8380(7) 0.6921(4) 0.6307(3) 0.0469(14) Uani 1 1 d . . .
H1 H 0.9033 0.6747 0.6627 0.056 Uiso 1 1 calc R . .
C2 C 0.8183(7) 0.7827(4) 0.6200(4) 0.0513(15) Uani 1 1 d . . .
H2 H 0.8696 0.8237 0.6444 0.062 Uiso 1 1 calc R . .
C3 C 0.7236(8) 0.8089(4) 0.5735(4) 0.0477(15) Uani 1 1 d . . .
H3 H 0.7086 0.8683 0.5660 0.057 Uiso 1 1 calc R . .
C4 C 0.6484(6) 0.7465(4) 0.5367(3) 0.0388(12) Uani 1 1 d . . .
C5 C 0.6756(6) 0.6566(4) 0.5494(3) 0.0406(13) Uani 1 1 d . . .
C6 C 0.6023(8) 0.5923(4) 0.5117(4) 0.0494(15) Uani 1 1 d . . .
H6 H 0.6195 0.5332 0.5196 0.059 Uiso 1 1 calc R . .
C7 C 0.5073(8) 0.6164(4) 0.4645(4) 0.0488(15) Uani 1 1 d . . .
H7 H 0.4629 0.5735 0.4395 0.059 Uiso 1 1 calc R . .
C8 C 0.4741(6) 0.7071(4) 0.4524(3) 0.0389(12) Uani 1 1 d . . .
C9 C 0.5460(7) 0.7698(4) 0.4877(3) 0.0431(13) Uani 1 1 d . . .
H9 H 0.5275 0.8286 0.4794 0.052 Uiso 1 1 calc R . .
C10 C 0.3620(7) 0.7251(4) 0.4038(3) 0.0402(13) Uani 1 1 d . . .
C11 C 0.2156(7) 0.7851(4) 0.3342(3) 0.0403(13) Uani 1 1 d . . .
C12 C 0.0287(7) 0.7975(4) 0.2329(3) 0.0430(13) Uani 1 1 d . . .
H12A H -0.0215 0.7516 0.2567 0.052 Uiso 1 1 calc R . .
H12B H -0.0483 0.8324 0.2123 0.052 Uiso 1 1 calc R . .
C13 C 0.1265(7) 0.7565(4) 0.1835(3) 0.0413(12) Uani 1 1 d . . .
C14 C 0.1307(6) 0.6656(4) 0.1772(3) 0.0411(12) Uani 1 1 d . . .
H14 H 0.0762 0.6313 0.2054 0.049 Uiso 1 1 calc R . .
C15 C 0.2918(8) 0.6753(5) 0.0914(4) 0.0531(16) Uani 1 1 d . . .
H15 H 0.3491 0.6477 0.0604 0.064 Uiso 1 1 calc R . .
C16 C 0.2923(9) 0.7649(5) 0.0944(4) 0.0557(17) Uani 1 1 d . . .
H16 H 0.3482 0.7975 0.0656 0.067 Uiso 1 1 calc R . .
C17 C 0.2078(8) 0.8065(4) 0.1412(3) 0.0466(14) Uani 1 1 d . . .
H17 H 0.2062 0.8673 0.1438 0.056 Uiso 1 1 calc R . .
C18 C 1.1029(12) 0.5340(8) 0.7088(7) 0.088(3) Uani 1 1 d . . .
H18A H 1.1409 0.5501 0.6674 0.106 Uiso 1 1 calc R . .
H18B H 1.1446 0.4773 0.7200 0.106 Uiso 1 1 calc R . .
C19 C 1.1490(18) 0.5998(16) 0.7559(10) 0.159(8) Uani 1 1 d . . .
H19A H 1.1594 0.6575 0.7373 0.191 Uiso 1 1 calc R . .
H19B H 1.2422 0.5837 0.7769 0.191 Uiso 1 1 calc R . .
C20 C 1.017(3) 0.5947(16) 0.7996(11) 0.196(11) Uani 1 1 d . . .
H20A H 0.9800 0.6533 0.8078 0.235 Uiso 1 1 calc R . .
H20B H 1.0490 0.5695 0.8395 0.235 Uiso 1 1 calc R . .
C21 C 0.8839(18) 0.5368(14) 0.7708(7) 0.128(6) Uani 1 1 d . . .
H21A H 0.8754 0.4804 0.7916 0.153 Uiso 1 1 calc R . .
H21B H 0.7878 0.5669 0.7722 0.153 Uiso 1 1 calc R . .
C22 C 0.385(4) 0.368(4) 0.434(3) 0.34(6) Uani 0.50 1 d PD A 1
H22A H 0.3086 0.4086 0.4459 0.507 Uiso 0.50 1 calc PR A 1
H22B H 0.3597 0.3104 0.4485 0.507 Uiso 0.50 1 calc PR A 1
H22C H 0.3933 0.3669 0.3882 0.507 Uiso 0.50 1 calc PR A 1
C22' C 0.459(6) 0.379(5) 0.345(3) 0.26(4) Uani 0.50 1 d PD B 2
H22D H 0.4937 0.3485 0.3078 0.385 Uiso 0.50 1 calc PR B 2
H22E H 0.4277 0.4374 0.3326 0.385 Uiso 0.50 1 calc PR B 2
H22F H 0.3751 0.3487 0.3627 0.385 Uiso 0.50 1 calc PR B 2
Cu1 Cu 0.78899(11) 0.50374(5) 0.61927(6) 0.0442(2) Uani 1 1 d . . .
N1 N 0.7684(6) 0.6311(3) 0.5976(3) 0.0441(12) Uani 1 1 d . . .
N2 N 0.2772(6) 0.6629(3) 0.3785(3) 0.0455(12) Uani 1 1 d . . .
N3 N 0.1835(6) 0.7022(4) 0.3341(3) 0.0471(12) Uani 1 1 d . . .
N4 N 0.3254(6) 0.8041(3) 0.3765(3) 0.0406(11) Uani 1 1 d . . .
N5 N 0.3892(7) 0.8871(3) 0.3838(3) 0.0495(13) Uani 1 1 d . . .
H5A H 0.3624 0.9209 0.3525 0.059 Uiso 1 1 d R . .
H5B H 0.4874 0.8835 0.3839 0.059 Uiso 1 1 d R . .
N6 N 0.2113(6) 0.6262(3) 0.1315(3) 0.0448(12) Uani 1 1 d . . .
O1 O 0.9403(7) 0.5289(4) 0.7071(3) 0.0605(13) Uani 1 1 d . . .
O1" O 0.529(2) 0.3944(12) 0.4606(9) 0.107(6) Uani 0.50 1 d PD A 1
H1" H 0.5818 0.3834 0.4298 0.160 Uiso 0.50 1 d PR A 1
O1' O 0.579(4) 0.385(2) 0.390(2) 0.229(19) Uani 0.50 1 d PD B 2
H1' H 0.5599 0.4157 0.4212 0.343 Uiso 0.50 1 d PR B 2
S1 S 0.13454(18) 0.86739(10) 0.28803(8) 0.0451(3) Uani 1 1 d . . .

loop_
_atom_site_aniso_label
_atom_site_aniso_U_11
_atom_site_aniso_U_22
_atom_site_aniso_U_33
_atom_site_aniso_U_23
_atom_site_aniso_U_13
_atom_site_aniso_U_12
Br2 0.0676(5) 0.0464(4) 0.0774(6) 0.0063(4) 0.0196(5) 0.0028(3)
Br1 0.0561(4) 0.0485(4) 0.0950(7) 0.0196(4) 0.0187(5) 0.0057(3)
C1 0.044(3) 0.043(3) 0.053(4) 0.000(3) -0.003(3) 0.004(3)
C2 0.048(3) 0.038(3) 0.068(4) -0.001(3) -0.004(3) -0.005(3)
C3 0.044(3) 0.034(3) 0.065(4) 0.000(3) 0.001(3) 0.001(2)
C4 0.037(3) 0.031(3) 0.048(3) 0.004(2) 0.008(3) 0.000(2)
C5 0.037(3) 0.035(3) 0.050(4) 0.003(2) 0.005(3) 0.006(2)
C6 0.057(4) 0.031(3) 0.060(4) 0.004(3) -0.006(3) 0.003(3)
C7 0.052(3) 0.037(3) 0.058(4) -0.001(3) -0.005(3) 0.001(3)
C8 0.035(3) 0.037(3) 0.044(3) 0.004(2) 0.005(2) 0.007(2)
C9 0.040(3) 0.034(3) 0.055(4) 0.007(3) 0.002(3) 0.003(2)
C10 0.042(3) 0.035(3) 0.044(3) 0.002(2) 0.005(3) 0.002(2)
C11 0.040(3) 0.036(3) 0.044(3) 0.002(2) 0.002(3) 0.012(2)
C12 0.039(3) 0.040(3) 0.050(3) -0.004(3) -0.004(3) 0.001(2)
C13 0.043(3) 0.033(3) 0.048(3) -0.001(2) -0.007(3) 0.002(2)
C14 0.040(3) 0.032(3) 0.051(3) -0.002(3) 0.004(3) 0.000(2)
C15 0.059(4) 0.046(4) 0.054(4) -0.008(3) 0.005(3) -0.004(3)
C16 0.068(4) 0.042(3) 0.057(4) 0.004(3) 0.009(4) -0.004(3)
C17 0.063(4) 0.028(3) 0.049(3) 0.000(2) -0.005(3) -0.003(2)
C18 0.066(5) 0.087(6) 0.111(9) -0.005(7) -0.019(6) 0.007(5)
C19 0.097(9) 0.25(2) 0.132(14) -0.050(16) -0.001(10) -0.046(13)
C20 0.28(3) 0.157(19) 0.147(19) -0.045(16) -0.08(2) -0.066(19)
C21 0.108(10) 0.192(16) 0.084(9) -0.022(10) -0.026(8) 0.011(10)
C22 0.12(3) 0.23(6) 0.66(18) 0.01(8) 0.12(6) -0.08(4)
C22' 0.22(6) 0.29(8) 0.26(7) 0.04(6) -0.14(6) -0.03(5)
Cu1 0.0449(5) 0.0330(4) 0.0547(5) 0.0088(4) -0.0015(4) 0.0018(3)
N1 0.045(3) 0.034(3) 0.053(3) 0.009(2) -0.002(2) 0.002(2)
N2 0.047(3) 0.036(2) 0.054(3) 0.004(2) 0.000(3) -0.001(2)
N3 0.050(3) 0.040(3) 0.051(3) 0.000(2) 0.005(2) 0.001(2)
N4 0.042(3) 0.030(2) 0.050(3) 0.002(2) 0.004(2) 0.0024(19)
N5 0.054(3) 0.032(2) 0.062(4) 0.005(2) -0.005(3) -0.001(2)
N6 0.046(3) 0.036(2) 0.053(3) -0.003(2) -0.002(2) 0.001(2)
O1 0.066(3) 0.056(3) 0.060(3) -0.001(3) -0.015(3) -0.002(2)
O1" 0.153(16) 0.094(11) 0.073(9) 0.001(9) -0.018(10) -0.034(11)
O1' 0.27(4) 0.15(3) 0.26(5) 0.01(3) 0.14(4) 0.03(3)
S1 0.0534(8) 0.0342(6) 0.0478(7) -0.0013(6) -0.0027(7) 0.0057(6)

loop_
_atom_type_symbol
_atom_type_description
_atom_type_scat_dispersion_real
_atom_type_scat_dispersion_imag
_atom_type_scat_source
C C 0.0181 0.0091 'International Tables Vol C Tables 4.2.6.8 and 6.1.1.4'
H H 0.0000 0.0000 'International Tables Vol C Tables 4.2.6.8 and 6.1.1.4'
Br Br -0.6763 1.2805 'International Tables Vol C Tables 4.2.6.8 and 6.1.1.4'
Cu Cu -1.9646 0.5888 'International Tables Vol C Tables 4.2.6.8 and 6.1.1.4'
N N 0.0311 0.0180 'International Tables Vol C Tables 4.2.6.8 and 6.1.1.4'
O O 0.0492 0.0322 'International Tables Vol C Tables 4.2.6.8 and 6.1.1.4'
S S 0.3331 0.5567 'International Tables Vol C Tables 4.2.6.8 and 6.1.1.4'

loop_
_geom_angle_atom_site_label_1
_geom_angle_atom_site_label_2
_geom_angle_atom_site_label_3
_geom_angle
_geom_angle_site_symmetry_1
_geom_angle_site_symmetry_3
N1 C1 C2 123.3(6) . .
N1 C1 H1 118.3 . .
C2 C1 H1 118.3 . .
C3 C2 C1 118.8(7) . .
C3 C2 H2 120.6 . .
C1 C2 H2 120.6 . .
C2 C3 C4 120.0(6) . .
C2 C3 H3 120.0 . .
C4 C3 H3 120.0 . .
C3 C4 C5 118.2(6) . .
C3 C4 C9 122.7(6) . .
C5 C4 C9 119.1(6) . .
N1 C5 C4 121.2(6) . .
N1 C5 C6 119.7(6) . .
C4 C5 C6 119.0(6) . .
C7 C6 C5 120.5(6) . .
C7 C6 H6 119.7 . .
C5 C6 H6 119.7 . .
C6 C7 C8 121.3(7) . .
C6 C7 H7 119.4 . .
C8 C7 H7 119.4 . .
C9 C8 C7 118.7(6) . .
C9 C8 C10 124.7(6) . .
C7 C8 C10 116.6(6) . .
C8 C9 C4 121.3(6) . .
C8 C9 H9 119.4 . .
C4 C9 H9 119.4 . .
N2 C10 N4 109.0(5) . .
N2 C10 C8 122.5(5) . .
N4 C10 C8 128.5(6) . .
N3 C11 N4 111.6(6) . .
N3 C11 S1 127.6(5) . .
N4 C11 S1 120.8(5) . .
C13 C12 S1 112.9(4) . .
C13 C12 H12A 109.0 . .
S1 C12 H12A 109.0 . .
C13 C12 H12B 109.0 . .
S1 C12 H12B 109.0 . .
H12A C12 H12B 107.8 . .
C17 C13 C14 118.4(6) . .
C17 C13 C12 121.6(5) . .
C14 C13 C12 119.9(6) . .
N6 C14 C13 121.9(6) . .
N6 C14 H14 119.0 . .
C13 C14 H14 119.0 . .
N6 C15 C16 122.1(7) . .
N6 C15 H15 119.0 . .
C16 C15 H15 119.0 . .
C15 C16 C17 119.1(7) . .
C15 C16 H16 120.4 . .
C17 C16 H16 120.4 . .
C13 C17 C16 119.2(6) . .
C13 C17 H17 120.4 . .
C16 C17 H17 120.4 . .
O1 C18 C19 109.4(11) . .
O1 C18 H18A 109.8 . .
C19 C18 H18A 109.8 . .
O1 C18 H18B 109.8 . .
C19 C18 H18B 109.8 . .
H18A C18 H18B 108.2 . .
C18 C19 C20 99.4(13) . .
C18 C19 H19A 111.9 . .
C20 C19 H19A 111.9 . .
C18 C19 H19B 111.9 . .
C20 C19 H19B 111.9 . .
H19A C19 H19B 109.6 . .
C19 C20 C21 111.9(16) . .
C19 C20 H20A 109.2 . .
C21 C20 H20A 109.2 . .
C19 C20 H20B 109.2 . .
C21 C20 H20B 109.2 . .
H20A C20 H20B 107.9 . .
O1 C21 C20 98.4(14) . .
O1 C21 H21A 112.1 . .
C20 C21 H21A 112.1 . .
O1 C21 H21B 112.1 . .
C20 C21 H21B 112.1 . .
H21A C21 H21B 109.7 . .
O1" C22 H22A 109.5 . .
O1" C22 H22B 109.5 . .
H22A C22 H22B 109.5 . .
O1" C22 H22C 109.5 . .
H22A C22 H22C 109.5 . .
H22B C22 H22C 109.5 . .
O1' C22' H22D 109.5 . .
O1' C22' H22E 109.5 . .
H22D C22' H22E 109.5 . .
O1' C22' H22F 109.5 . .
H22D C22' H22F 109.5 . .
H22E C22' H22F 109.5 . .
N6 Cu1 N1 172.2(2) 2_665 .
N6 Cu1 O1 93.5(2) 2_665 .
N1 Cu1 O1 94.3(2) . .
N6 Cu1 Br1 90.50(16) 2_665 .
N1 Cu1 Br1 87.60(16) . .
O1 Cu1 Br1 96.89(17) . .
N6 Cu1 Br2 88.88(17) 2_665 .
N1 Cu1 Br2 90.46(17) . .
O1 Cu1 Br2 101.94(16) . .
Br1 Cu1 Br2 161.16(7) . .
C1 N1 C5 118.4(5) . .
C1 N1 Cu1 121.5(4) . .
C5 N1 Cu1 120.1(4) . .
C10 N2 N3 107.7(5) . .
C11 N3 N2 106.7(5) . .
C11 N4 C10 105.0(5) . .
C11 N4 N5 124.0(5) . .
C10 N4 N5 130.8(5) . .
N4 N5 H5A 109.9 . .
N4 N5 H5B 110.4 . .
H5A N5 H5B 108.1 . .
C15 N6 C14 119.3(5) . .
C15 N6 Cu1 118.2(5) . 2_664
C14 N6 Cu1 122.5(4) . 2_664
C21 O1 C18 108.6(9) . .
C21 O1 Cu1 124.0(7) . .
C18 O1 Cu1 127.3(7) . .
C22 O1" H1" 97.7 . .
C22 O1" H1' 90.3 . .
H1" O1" H1' 36.5 . .
C22' O1' H1" 133.5 . .
C22' O1' H1' 114.3 . .
H1" O1' H1' 39.6 . .
C11 S1 C12 98.5(3) . .

loop_
_geom_bond_atom_site_label_1
_geom_bond_atom_site_label_2
_geom_bond_distance
_geom_bond_site_symmetry_2
Br2 Cu1 2.4606(14) .
Br1 Cu1 2.4575(13) .
C1 N1 1.319(8) .
C1 C2 1.413(9) .
C1 H1 0.9300 .
C2 C3 1.353(11) .
C2 H2 0.9300 .
C3 C4 1.399(9) .
C3 H3 0.9300 .
C4 C5 1.420(8) .
C4 C9 1.423(9) .
C5 N1 1.368(8) .
C5 C6 1.422(9) .
C6 C7 1.358(11) .
C6 H6 0.9300 .
C7 C8 1.438(9) .
C7 H7 0.9300 .
C8 C9 1.371(9) .
C8 C10 1.458(9) .
C9 H9 0.9300 .
C10 N2 1.325(8) .
C10 N4 1.376(8) .
C11 N3 1.298(9) .
C11 N4 1.354(8) .
C11 S1 1.747(6) .
C12 C13 1.496(9) .
C12 S1 1.838(7) .
C12 H12A 0.9700 .
C12 H12B 0.9700 .
C13 C17 1.380(9) .
C13 C14 1.394(8) .
C14 N6 1.343(8) .
C14 H14 0.9300 .
C15 N6 1.339(9) .
C15 C16 1.369(10) .
C15 H15 0.9300 .
C16 C17 1.395(10) .
C16 H16 0.9300 .
C17 H17 0.9300 .
C18 O1 1.445(12) .
C18 C19 1.47(2) .
C18 H18A 0.9700 .
C18 H18B 0.9700 .
C19 C20 1.49(3) .
C19 H19A 0.9700 .
C19 H19B 0.9700 .
C20 C21 1.60(2) .
C20 H20A 0.9700 .
C20 H20B 0.9700 .
C21 O1 1.441(17) .
C21 H21A 0.9700 .
C21 H21B 0.9700 .
C22 O1" 1.452(10) .
C22 H22A 0.9600 .
C22 H22B 0.9600 .
C22 H22C 0.9600 .
C22' O1' 1.446(10) .
C22' H22D 0.9600 .
C22' H22E 0.9600 .
C22' H22F 0.9600 .
Cu1 N6 2.002(5) 2_665
Cu1 N1 2.006(5) .
Cu1 O1 2.324(6) .
N2 N3 1.389(8) .
N4 N5 1.397(7) .
N5 H5A 0.8734 .
N5 H5B 0.8735 .
N6 Cu1 2.002(5) 2_664
O1" H1" 0.8200 .
O1" H1' 0.9353 .
O1' H1" 0.8344 .
O1' H1' 0.8200 .

loop_
_geom_torsion_atom_site_label_1
_geom_torsion_atom_site_label_2
_geom_torsion_atom_site_label_3
_geom_torsion_atom_site_label_4
_geom_torsion
_geom_torsion_site_symmetry_1
_geom_torsion_site_symmetry_4
N1 C1 C2 C3 0.0(11) . .
C1 C2 C3 C4 -0.6(11) . .
C2 C3 C4 C5 -0.5(10) . .
C2 C3 C4 C9 179.2(7) . .
C3 C4 C5 N1 2.4(9) . .
C9 C4 C5 N1 -177.4(6) . .
C3 C4 C5 C6 -178.9(6) . .
C9 C4 C5 C6 1.4(9) . .
N1 C5 C6 C7 178.6(7) . .
C4 C5 C6 C7 -0.1(10) . .
C5 C6 C7 C8 -2.1(11) . .
C6 C7 C8 C9 3.1(11) . .
C6 C7 C8 C10 -175.5(6) . .
C7 C8 C9 C4 -1.9(9) . .
C10 C8 C9 C4 176.6(6) . .
C3 C4 C9 C8 179.9(6) . .
C5 C4 C9 C8 -0.3(9) . .
C9 C8 C10 N2 -168.3(6) . .
C7 C8 C10 N2 10.3(9) . .
C9 C8 C10 N4 11.9(10) . .
C7 C8 C10 N4 -169.6(6) . .
S1 C12 C13 C17 -60.8(7) . .
S1 C12 C13 C14 122.6(6) . .
C17 C13 C14 N6 0.1(9) . .
C12 C13 C14 N6 176.8(6) . .
N6 C15 C16 C17 0.7(12) . .
C14 C13 C17 C16 -0.8(10) . .
C12 C13 C17 C16 -177.4(6) . .
C15 C16 C17 C13 0.4(11) . .
O1 C18 C19 C20 28(2) . .
C18 C19 C20 C21 -9(3) . .
C19 C20 C21 O1 -11(2) . .
C2 C1 N1 C5 1.8(10) . .
C2 C1 N1 Cu1 -175.4(5) . .
C4 C5 N1 C1 -3.0(9) . .
C6 C5 N1 C1 178.3(6) . .
C4 C5 N1 Cu1 174.3(4) . .
C6 C5 N1 Cu1 -4.5(8) . .
N6 Cu1 N1 C1 175.1(17) 2_665 .
O1 Cu1 N1 C1 2.3(5) . .
Br1 Cu1 N1 C1 99.0(5) . .
Br2 Cu1 N1 C1 -99.7(5) . .
N6 Cu1 N1 C5 -2(2) 2_665 .
O1 Cu1 N1 C5 -174.9(5) . .
Br1 Cu1 N1 C5 -78.2(5) . .
Br2 Cu1 N1 C5 83.1(5) . .
N4 C10 N2 N3 -0.1(7) . .
C8 C10 N2 N3 180.0(5) . .
N4 C11 N3 N2 -0.4(7) . .
S1 C11 N3 N2 179.8(5) . .
C10 N2 N3 C11 0.3(7) . .
N3 C11 N4 C10 0.3(7) . .
S1 C11 N4 C10 -179.9(4) . .
N3 C11 N4 N5 175.7(6) . .
S1 C11 N4 N5 -4.6(8) . .
N2 C10 N4 C11 -0.1(7) . .
C8 C10 N4 C11 179.8(6) . .
N2 C10 N4 N5 -175.0(6) . .
C8 C10 N4 N5 4.9(11) . .
C16 C15 N6 C14 -1.4(11) . .
C16 C15 N6 Cu1 176.7(6) . 2_664
C13 C14 N6 C15 1.0(10) . .
C13 C14 N6 Cu1 -177.1(5) . 2_664
C20 C21 O1 C18 28.4(17) . .
C20 C21 O1 Cu1 -154.9(11) . .
C19 C18 O1 C21 -38.7(17) . .
C19 C18 O1 Cu1 144.7(12) . .
N6 Cu1 O1 C21 -85.0(11) 2_665 .
N1 Cu1 O1 C21 94.0(11) . .
Br1 Cu1 O1 C21 5.9(11) . .
Br2 Cu1 O1 C21 -174.6(11) . .
N6 Cu1 O1 C18 91.1(7) 2_665 .
N1 Cu1 O1 C18 -89.9(7) . .
Br1 Cu1 O1 C18 -178.0(7) . .
Br2 Cu1 O1 C18 1.5(7) . .
N3 C11 S1 C12 -10.8(7) . .
N4 C11 S1 C12 169.5(5) . .
C13 C12 S1 C11 -76.9(5) . .
